data_4327471
loop_
_publ_author_name
'Juan Carlos G\'alvez-Ruiz'
'Henrich N\"oth'
'Angelina Flores-Parra'

_publ_contact_author
;
  Profr. Angelina Flores Parra
  Departamento de Quimica
  CINVESTAV-IPN
  Av. Instituto Politecnico Nacional 2508
  07360 Mexico, D.F.
  Mexico
;
_publ_contact_author_email aflores@mail.cinvestav.mx
_publ_contact_author_fax '5255 57477113'
_publ_contact_author_phone '5255 57473720'
_publ_section_title
;
 Organometallic Aluminum Compounds Derived from
 2-(1,3,5-Dithiazinan-5-yl)ethanol Ligands1
;
_journal_name_full 'Inorganic Chemistry'
_journal_page_first 7569
_journal_page_last 7578
_journal_paper_doi 10.1021/ic034642+
_journal_volume 42
_journal_year 2003
_chemical_formula_moiety 'C17 H33 Al2 N O S2'
_chemical_formula_sum 'C17 H33 Al2 N O S2'
_chemical_formula_weight 385.52
_chemical_melting_point 457(1)
_chemical_name_common 'Ethanol dithiazinane'
_chemical_name_systematic
;
O-Dimethylaluminum-O-trimehylaluminum-2-(1,3,5-dithiazinan-5-yl)ethanolate
;
_space_group_IT_number 4
_symmetry_cell_setting monoclinic
_symmetry_space_group_name_Hall 'P 2yb'
_symmetry_space_group_name_H-M 'P 1 21 1'
_atom_sites_solution_hydrogens geom
_atom_sites_solution_primary direct
_atom_sites_solution_secondary difmap
_audit_creation_method 'SHELXL-CIF-file updated by CIFRTF'
_cell_angle_alpha 90.00
_cell_angle_beta 94.602(2)
_cell_angle_gamma 90.00
_cell_formula_units_Z 2
_cell_length_a 7.0182(9)
_cell_length_b 13.8168(17)
_cell_length_c 11.9208(12)
_cell_measurement_reflns_used 300
_cell_measurement_temperature 193(2)
_cell_measurement_theta_max 20
_cell_measurement_theta_min 1
_cell_volume 1152.2(2)
_computing_cell_refinement 'SMART (V4.C50)'
_computing_data_collection 'SMART (V4.C50)'
_computing_data_reduction 'SAINT (V4.D50)'
_computing_molecular_graphics 'XP (SHELXTL-Ver.5)'
_computing_publication_material 'SHELXL (Sheldrick 1997)'
_computing_structure_refinement 'SHELXL-97 (Sheldrick, 1997)'
_computing_structure_solution 'SHELXS (Sheldrick 1997)'
_diffrn_ambient_temperature 193(2)
_diffrn_measured_fraction_theta_full 0.658
_diffrn_measured_fraction_theta_max 0.658
_diffrn_measurement_device_type 'Siemens SMART Area-detector'
_diffrn_measurement_method Hemisphere
_diffrn_radiation_monochromator graphite
_diffrn_radiation_source 'fine-focus sealed tube'
_diffrn_radiation_type MoK\a
_diffrn_radiation_wavelength 0.71073
_diffrn_reflns_av_R_equivalents 0.0650
_diffrn_reflns_av_sigmaI/netI 0.1192
_diffrn_reflns_limit_h_max 8
_diffrn_reflns_limit_h_min -8
_diffrn_reflns_limit_k_max 17
_diffrn_reflns_limit_k_min -17
_diffrn_reflns_limit_l_max 16
_diffrn_reflns_limit_l_min -10
_diffrn_reflns_number 6709
_diffrn_reflns_theta_full 29.07
_diffrn_reflns_theta_max 29.07
_diffrn_reflns_theta_min 2.26
_diffrn_standards_interval_time 0
_exptl_absorpt_coefficient_mu 0.311
_exptl_absorpt_correction_T_max 0.957960
_exptl_absorpt_correction_T_min 0.736691
_exptl_absorpt_correction_type Sphere(SADABS)
_exptl_absorpt_process_details none
_exptl_crystal_colour colourless
_exptl_crystal_density_diffrn 1.111
_exptl_crystal_description prism
_exptl_crystal_F_000 416
_exptl_crystal_size_max 0.4
_exptl_crystal_size_mid 0.3
_exptl_crystal_size_min 0.2
_refine_diff_density_max 0.379
_refine_diff_density_min -0.336
_refine_diff_density_rms 0.050
_refine_ls_abs_structure_details 'Flack H D (1983), Acta Cryst. A39, 876-881'
_refine_ls_abs_structure_Flack 0.07(15)
_refine_ls_extinction_method none
_refine_ls_goodness_of_fit_ref 0.967
_refine_ls_hydrogen_treatment refxyz
_refine_ls_matrix_type full
_refine_ls_number_parameters 214
_refine_ls_number_reflns 3902
_refine_ls_number_restraints 1
_refine_ls_restrained_S_all 0.966
_refine_ls_R_factor_all 0.1330
_refine_ls_R_factor_gt 0.0613
_refine_ls_shift/su_max 0.000
_refine_ls_shift/su_mean 0.000
_refine_ls_structure_factor_coef Fsqd
_refine_ls_weighting_details 'calc w=1/[\s^2^(Fo^2^)+(0.0633P)^2^+0.0000P] where P=(Fo^2^+2Fc^2^)/3'
_refine_ls_weighting_scheme calc
_refine_ls_wR_factor_gt 0.1234
_refine_ls_wR_factor_ref 0.1462
_reflns_number_gt 2132
_reflns_number_total 3902
_reflns_threshold_expression >2sigma(I)
_cod_data_source_file ic0346422Bsi20030609_054411.cif
_cod_data_source_block alabs
_cod_database_code 4327471

loop_
_symmetry_equiv_pos_as_xyz
'x, y, z'
'-x, y+1/2, -z'

loop_
_atom_site_label
_atom_site_type_symbol
_atom_site_fract_x
_atom_site_fract_y
_atom_site_fract_z
_atom_site_U_iso_or_equiv
_atom_site_adp_type
_atom_site_occupancy
_atom_site_symmetry_multiplicity
_atom_site_calc_flag
_atom_site_refinement_flags
S1 S -0.2179(3) -1.11322(16) -0.61949(19) 0.1031(9) Uani 1 1 d .
S3 S -0.6073(3) -1.08532(17) -0.7259(2) 0.1086(9) Uani 1 1 d .
Al1 Al -0.1906(2) -0.90154(11) -0.92188(13) 0.0402(4) Uani 1 1 d .
Al2 Al -0.0053(2) -0.98272(11) -1.14980(14) 0.0459(5) Uani 1 1 d .
O9 O -0.1257(6) -0.9979(2) -1.0144(3) 0.0550(11) Uani 1 1 d .
N5 N -0.2870(6) -1.0097(3) -0.8191(4) 0.0367(11) Uani 1 1 d .
C2 C -0.4496(13) -1.0811(4) -0.5989(6) 0.099(3) Uani 1 1 d .
H2A H -0.4501 -1.0146 -0.5678 0.118 Uiso 1 1 calc R
H2B H -0.4990 -1.1252 -0.5426 0.118 Uiso 1 1 calc R
C4 C -0.4895(8) -0.9924(5) -0.8009(6) 0.0707(19) Uani 1 1 d .
H4A H -0.5609 -0.9836 -0.8753 0.085 Uiso 1 1 calc R
H4B H -0.4982 -0.9309 -0.7591 0.085 Uiso 1 1 calc R
C6 C -0.1732(9) -1.0128(5) -0.7108(6) 0.083(2) Uani 1 1 d .
H6A H -0.1959 -0.9520 -0.6698 0.100 Uiso 1 1 calc R
H6B H -0.0364 -1.0139 -0.7255 0.100 Uiso 1 1 calc R
C7 C -0.2657(14) -1.0960(4) -0.8868(7) 0.123(4) Uani 1 1 d .
H7A H -0.2131 -1.1477 -0.8358 0.147 Uiso 1 1 calc R
H7B H -0.3953 -1.1169 -0.9160 0.147 Uiso 1 1 calc R
C8 C -0.1577(13) -1.0919(4) -0.9739(6) 0.099(3) Uani 1 1 d .
H8A H -0.2196 -1.1309 -1.0362 0.119 Uiso 1 1 calc R
H8B H -0.0325 -1.1220 -0.9514 0.119 Uiso 1 1 calc R
C9 C -0.4089(8) -0.8238(4) -0.9801(6) 0.069(2) Uani 1 1 d .
H9A H -0.5026 -0.8655 -1.0219 0.083 Uiso 1 1 calc R
H9B H -0.3656 -0.7737 -1.0303 0.083 Uiso 1 1 calc R
H9C H -0.4679 -0.7933 -0.9173 0.083 Uiso 1 1 calc R
C10 C 0.0298(7) -0.8413(4) -0.8432(5) 0.0531(17) Uani 1 1 d .
H10A H -0.0120 -0.7987 -0.7842 0.064 Uiso 1 1 calc R
H10B H 0.0986 -0.8033 -0.8964 0.064 Uiso 1 1 calc R
H10C H 0.1146 -0.8914 -0.8091 0.064 Uiso 1 1 calc R
C11 C -0.1724(9) -1.0508(5) -1.2653(5) 0.0683(19) Uani 1 1 d .
H11A H -0.3047 -1.0291 -1.2615 0.082 Uiso 1 1 calc R
H11B H -0.1648 -1.1207 -1.2518 0.082 Uiso 1 1 calc R
H11C H -0.1308 -1.0364 -1.3401 0.082 Uiso 1 1 calc R
C12 C 0.0095(9) -0.8397(4) -1.1616(5) 0.0627(19) Uani 1 1 d .
H12A H -0.1199 -0.8126 -1.1688 0.075 Uiso 1 1 calc R
H12B H 0.0761 -0.8222 -1.2279 0.075 Uiso 1 1 calc R
H12C H 0.0798 -0.8137 -1.0938 0.075 Uiso 1 1 calc R
C13 C 0.2465(9) -1.0451(6) -1.1196(6) 0.082(2) Uani 1 1 d .
H13A H 0.3186 -1.0399 -1.1864 0.098 Uiso 1 1 calc R
H13B H 0.2287 -1.1135 -1.1014 0.098 Uiso 1 1 calc R
H13C H 0.3173 -1.0128 -1.0560 0.098 Uiso 1 1 calc R
C14 C -0.4687(13) -1.3344(5) -0.5136(9) 0.078(2) Uani 1 1 d .
C15 C -0.6545(18) -1.3261(6) -0.5558(8) 0.097(3) Uani 1 1 d .
H15A H -0.6955 -1.3581 -0.6241 0.117 Uiso 1 1 calc R
C16 C -0.7793(13) -1.2740(9) -0.5027(15) 0.129(5) Uani 1 1 d .
H16A H -0.9067 -1.2665 -0.5349 0.155 Uiso 1 1 calc R
C17 C -0.725(2) -1.2322(7) -0.4041(14) 0.118(4) Uani 1 1 d .
H17A H -0.8151 -1.1966 -0.3652 0.142 Uiso 1 1 calc R
C18 C -0.543(2) -1.2404(7) -0.3595(8) 0.103(3) Uani 1 1 d .
H18A H -0.5032 -1.2104 -0.2898 0.124 Uiso 1 1 calc R
C19 C -0.4172(13) -1.2919(6) -0.4159(9) 0.079(2) Uani 1 1 d .
H19A H -0.2888 -1.2979 -0.3849 0.095 Uiso 1 1 calc R
C20 C -0.3262(15) -1.3914(8) -0.5750(9) 0.182(5) Uani 1 1 d .
H20A H -0.1975 -1.3811 -0.5386 0.218 Uiso 1 1 calc R
H20B H -0.3302 -1.3697 -0.6534 0.218 Uiso 1 1 calc R
H20C H -0.3581 -1.4604 -0.5728 0.218 Uiso 1 1 calc R

loop_
_atom_site_aniso_label
_atom_site_aniso_U_11
_atom_site_aniso_U_22
_atom_site_aniso_U_33
_atom_site_aniso_U_23
_atom_site_aniso_U_13
_atom_site_aniso_U_12
S1 0.0937(15) 0.1200(19) 0.0930(18) 0.0665(15) -0.0082(12) -0.0080(13)
S3 0.0562(11) 0.1326(19) 0.139(2) 0.0830(16) 0.0184(12) -0.0090(12)
Al1 0.0504(10) 0.0287(8) 0.0418(11) -0.0012(8) 0.0052(8) -0.0004(8)
Al2 0.0608(11) 0.0407(10) 0.0366(12) -0.0025(9) 0.0060(9) -0.0028(9)
O9 0.093(3) 0.0277(19) 0.047(3) -0.0008(17) 0.026(2) -0.0002(19)
N5 0.045(3) 0.033(2) 0.033(3) -0.0029(19) 0.011(2) 0.0037(18)
C2 0.218(10) 0.030(3) 0.056(6) 0.011(3) 0.063(6) 0.018(5)
C4 0.054(4) 0.082(4) 0.079(5) 0.038(4) 0.018(3) 0.005(4)
C6 0.071(4) 0.118(6) 0.056(5) 0.050(4) -0.012(4) -0.031(4)
C7 0.237(11) 0.031(4) 0.118(7) 0.001(4) 0.118(7) -0.014(5)
C8 0.200(9) 0.042(4) 0.065(6) 0.000(4) 0.066(6) -0.011(5)
C9 0.066(4) 0.039(3) 0.103(7) 0.015(3) 0.010(4) 0.003(3)
C10 0.050(4) 0.052(4) 0.057(5) 0.004(3) 0.005(3) -0.003(3)
C11 0.087(5) 0.054(4) 0.061(5) -0.014(3) -0.010(4) -0.010(4)
C12 0.084(5) 0.064(4) 0.041(5) 0.002(3) 0.011(4) -0.017(4)
C13 0.081(5) 0.087(5) 0.076(6) -0.003(4) -0.004(4) -0.001(4)
C14 0.080(6) 0.060(5) 0.097(8) 0.016(5) 0.030(6) -0.019(4)
C15 0.130(9) 0.074(6) 0.081(7) -0.006(5) -0.034(6) -0.031(6)
C16 0.067(6) 0.081(7) 0.234(16) 0.051(8) -0.026(8) -0.004(5)
C17 0.147(11) 0.058(6) 0.164(12) 0.006(7) 0.101(9) -0.016(7)
C18 0.172(11) 0.084(7) 0.053(6) 0.008(5) 0.003(8) -0.068(8)
C19 0.088(6) 0.078(6) 0.068(7) 0.025(5) -0.018(6) -0.034(5)
C20 0.208(12) 0.110(8) 0.250(13) 0.029(9) 0.149(11) -0.006(8)

loop_
_atom_type_symbol
_atom_type_description
_atom_type_scat_dispersion_real
_atom_type_scat_dispersion_imag
_atom_type_scat_source
C C 0.0033 0.0016 'International Tables Vol C Tables 4.2.6.8 and 6.1.1.4'
H H 0.0000 0.0000 'International Tables Vol C Tables 4.2.6.8 and 6.1.1.4'
N N 0.0061 0.0033 'International Tables Vol C Tables 4.2.6.8 and 6.1.1.4'
O O 0.0106 0.0060 'International Tables Vol C Tables 4.2.6.8 and 6.1.1.4'
Al Al 0.0645 0.0514 'International Tables Vol C Tables 4.2.6.8 and 6.1.1.4'
S S 0.1246 0.1234 'International Tables Vol C Tables 4.2.6.8 and 6.1.1.4'

loop_
_geom_angle_atom_site_label_1
_geom_angle_atom_site_label_2
_geom_angle_atom_site_label_3
_geom_angle
C2 S1 C6 95.7(3)
C4 S3 C2 96.8(3)
O9 Al1 C10 112.5(2)
O9 Al1 C9 114.6(3)
C10 Al1 C9 120.7(3)
O9 Al1 N5 86.58(16)
C10 Al1 N5 108.0(2)
C9 Al1 N5 108.7(2)
O9 Al2 C13 104.5(2)
O9 Al2 C11 105.1(2)
C13 Al2 C11 113.1(3)
O9 Al2 C12 101.5(2)
C13 Al2 C12 113.4(3)
C11 Al2 C12 117.2(3)
C8 O9 Al1 114.5(4)
C8 O9 Al2 119.2(4)
Al1 O9 Al2 126.14(19)
C7 N5 C6 113.1(6)
C7 N5 C4 110.9(5)
C6 N5 C4 109.8(5)
C7 N5 Al1 102.1(4)
C6 N5 Al1 111.1(3)
C4 N5 Al1 109.5(3)
S1 C2 S3 113.3(4)
N5 C4 S3 116.4(4)
N5 C6 S1 116.4(4)
C8 C7 N5 119.1(6)
C7 C8 O9 115.0(6)
C19 C14 C15 118.2(8)
C19 C14 C20 120.7(10)
C15 C14 C20 121.1(11)
C16 C15 C14 121.0(9)
C15 C16 C17 120.0(10)
C16 C17 C18 120.2(11)
C17 C18 C19 118.9(10)
C14 C19 C18 121.7(9)

loop_
_geom_bond_atom_site_label_1
_geom_bond_atom_site_label_2
_geom_bond_distance
S1 C2 1.722(8)
S1 C6 1.807(6)
S3 C4 1.803(6)
S3 C2 1.804(9)
Al1 O9 1.810(4)
Al1 C10 1.932(6)
Al1 C9 1.952(6)
Al1 N5 2.079(4)
Al2 O9 1.892(4)
Al2 C13 1.973(7)
Al2 C11 1.975(6)
Al2 C12 1.984(6)
O9 C8 1.410(7)
N5 C7 1.455(7)
N5 C6 1.464(7)
N5 C4 1.474(6)
C7 C8 1.335(8)
C14 C19 1.328(11)
C14 C15 1.364(12)
C14 C20 1.508(11)
C15 C16 1.333(15)
C16 C17 1.338(15)
C17 C18 1.350(15)
C18 C19 1.353(13)
